data_7207543
loop_
_publ_author_name
'Wang, Nan'
'Feng, Yue-Chao'
'Shi, Wei'
'Zhao, Bin'
'Cheng, Peng'
'Liao, Dai-Zheng'
'Yan, Shi-Ping'

_publ_section_title
;
 Synthesis, structure, fluorescent and magnetic properties of a series of
 coordination polymers based on a long and flexible bis-triazole ligand
;
_journal_issue 8
_journal_name_full CrystEngComm
_journal_page_first 2769
_journal_paper_doi 10.1039/c2ce06290a
_journal_volume 14
_journal_year 2012
_chemical_formula_sum 'C51 H57 Cd2 N22 O19.5'
_chemical_formula_weight 1515.01
_chemical_name_systematic
;
?
;
_space_group_IT_number 61
_symmetry_cell_setting orthorhombic
_symmetry_space_group_name_Hall '-P 2ac 2ab'
_symmetry_space_group_name_H-M 'P b c a'
_atom_sites_solution_hydrogens geom
_atom_sites_solution_primary direct
_atom_sites_solution_secondary difmap
_audit_creation_method SHELXL-97
_cell_angle_alpha 90.00
_cell_angle_beta 90.00
_cell_angle_gamma 90.00
_cell_formula_units_Z 8
_cell_length_a 16.2938(4)
_cell_length_b 19.3536(4)
_cell_length_c 38.9277(9)
_cell_measurement_reflns_used 16918
_cell_measurement_temperature 293(2)
_cell_measurement_theta_max 29.2632
_cell_measurement_theta_min 2.3358
_cell_volume 12275.6(5)
_computing_cell_refinement
;
CrysAlisPro, Oxford Diffraction Ltd.,
Version 1.171.33.48 (release 15-09-2009 CrysAlis171 .NET)
(compiled Sep 15 2009,11:49:04)
;
_computing_data_collection
;
CrysAlisPro, Oxford Diffraction Ltd.,
Version 1.171.33.48 (release 15-09-2009 CrysAlis171 .NET)
(compiled Sep 15 2009,11:49:04)
;
_computing_data_reduction
;
CrysAlisPro, Oxford Diffraction Ltd.,
Version 1.171.33.48 (release 15-09-2009 CrysAlis171 .NET)
(compiled Sep 15 2009,11:49:04)
;
_computing_molecular_graphics 'Bruker SHELXTL'
_computing_publication_material 'Bruker SHELXTL'
_computing_structure_refinement 'SHELXL-97 (Sheldrick, 1997)'
_computing_structure_solution 'SHELXS-97 (Sheldrick, 1990)'
_diffrn_ambient_temperature 293(2)
_diffrn_detector_area_resol_mean 16.2116
_diffrn_measured_fraction_theta_full 0.992
_diffrn_measured_fraction_theta_max 0.992
_diffrn_measurement_device_type 'SuperNova, Single source at offset), Eos'
_diffrn_measurement_method '\w scans'
_diffrn_radiation_monochromator graphite
_diffrn_radiation_source 'Enhance (Mo) X-ray Source'
_diffrn_radiation_type 'Mo K\a'
_diffrn_radiation_wavelength 0.71073
_diffrn_reflns_av_R_equivalents 0.0534
_diffrn_reflns_av_sigmaI/netI 0.0496
_diffrn_reflns_limit_h_max 18
_diffrn_reflns_limit_h_min -19
_diffrn_reflns_limit_k_max 21
_diffrn_reflns_limit_k_min -23
_diffrn_reflns_limit_l_max 34
_diffrn_reflns_limit_l_min -46
_diffrn_reflns_number 30883
_diffrn_reflns_theta_full 25.01
_diffrn_reflns_theta_max 25.01
_diffrn_reflns_theta_min 2.44
_exptl_absorpt_coefficient_mu 0.785
_exptl_absorpt_correction_T_max 0.962
_exptl_absorpt_correction_T_min 0.927
_exptl_absorpt_correction_type multi-scan
_exptl_absorpt_process_details
;
CrysAlisPro, Oxford Diffraction Ltd.,
Version 1.171.33.48 (release 15-09-2009 CrysAlis171 .NET)
(compiled Sep 15 2009,11:49:04)
Empirical absorption correction using spherical harmonics,
implemented in SCALE3 ABSPACK scaling algorithm.
;
_exptl_crystal_colour colourless
_exptl_crystal_density_diffrn 1.639
_exptl_crystal_density_method 'not measured'
_exptl_crystal_description bolck
_exptl_crystal_F_000 6151
_exptl_crystal_size_max 0.10
_exptl_crystal_size_mid 0.08
_exptl_crystal_size_min 0.05
_refine_diff_density_max 2.915
_refine_diff_density_min -3.264
_refine_diff_density_rms 0.196
_refine_ls_extinction_method none
_refine_ls_goodness_of_fit_ref 1.100
_refine_ls_hydrogen_treatment constr
_refine_ls_matrix_type full
_refine_ls_number_parameters 857
_refine_ls_number_reflns 10730
_refine_ls_number_restraints 84
_refine_ls_restrained_S_all 1.099
_refine_ls_R_factor_all 0.1122
_refine_ls_R_factor_gt 0.0985
_refine_ls_shift/su_max 0.001
_refine_ls_shift/su_mean 0.000
_refine_ls_structure_factor_coef Fsqd
_refine_ls_weighting_details 'calc w=1/[\s^2^(Fo^2^)+(0.0569P)^2^+389.4774P] where P=(Fo^2^+2Fc^2^)/3'
_refine_ls_weighting_scheme calc
_refine_ls_wR_factor_gt 0.2269
_refine_ls_wR_factor_ref 0.2321
_reflns_number_gt 8631
_reflns_number_total 10730
_reflns_threshold_expression >2sigma(I)
_cod_data_source_file c2ce06290a.txt
_cod_data_source_block q
_cod_depositor_comments
;
The following automatic conversions were performed:

'_symmetry_cell_setting' value 'Orthorhombic' changed to
'orthorhombic' according to
/home/saulius/struct/CIF-dictionaries/cif_core.dic dictionary named
'cif_core.dic' version 2.4.1 from 2010-06-29.

Automatic conversion script
Id: cif_fix_values 1715 2011-07-08 13:25:40Z adriana 
;
_cod_original_sg_symbol_H-M Pbca
_cod_original_formula_sum 'C51 H57 Cd2 N22 O19.50'
_cod_database_code 7207543

loop_
_symmetry_equiv_pos_as_xyz
'x, y, z'
'-x+1/2, -y, z+1/2'
'x+1/2, -y+1/2, -z'
'-x, y+1/2, -z+1/2'
'-x, -y, -z'
'x-1/2, y, -z-1/2'
'-x-1/2, y-1/2, z'
'x, -y-1/2, z-1/2'

loop_
_atom_site_label
_atom_site_type_symbol
_atom_site_fract_x
_atom_site_fract_y
_atom_site_fract_z
_atom_site_U_iso_or_equiv
_atom_site_adp_type
_atom_site_occupancy
_atom_site_symmetry_multiplicity
_atom_site_calc_flag
_atom_site_refinement_flags
Cd1 Cd 1.11478(4) 0.09413(4) 0.124728(18) 0.01346(19) Uani 1 1 d .
Cd2 Cd 1.11407(4) 0.30110(4) 0.137166(18) 0.01498(19) Uani 1 1 d .
C1 C 0.9425(6) 0.2445(6) 0.1721(3) 0.021(2) Uani 1 1 d .
H1 H 0.9288 0.2889 0.1793 0.025 Uiso 1 1 calc R
C2 C 0.9395(6) 0.1342(6) 0.1642(3) 0.023(2) Uani 1 1 d .
H2 H 0.9232 0.0881 0.1645 0.028 Uiso 1 1 calc R
C3 C 0.8241(6) 0.1823(5) 0.2002(3) 0.015(2) Uani 1 1 d U
C4 C 0.7968(6) 0.2402(6) 0.2161(3) 0.023(2) Uani 1 1 d .
H4 H 0.8238 0.2821 0.2130 0.028 Uiso 1 1 calc R
C5 C 0.7272(6) 0.2364(6) 0.2374(3) 0.022(2) Uani 1 1 d .
H5 H 0.7075 0.2758 0.2483 0.026 Uiso 1 1 calc R
C6 C 0.6880(6) 0.1733(5) 0.2420(3) 0.017(2) Uani 1 1 d U
C7 C 0.7165(6) 0.1154(6) 0.2247(3) 0.025(2) Uani 1 1 d .
H7 H 0.6897 0.0732 0.2271 0.030 Uiso 1 1 calc R
C8 C 0.7852(7) 0.1206(6) 0.2038(3) 0.028(3) Uani 1 1 d .
H8 H 0.8047 0.0819 0.1922 0.034 Uiso 1 1 calc R
C9 C 0.6133(6) 0.1676(6) 0.2654(3) 0.022(2) Uani 1 1 d .
H9A H 0.6159 0.1244 0.2780 0.027 Uiso 1 1 calc R
H9B H 0.6143 0.2050 0.2819 0.027 Uiso 1 1 calc R
C10 C 0.5335(6) 0.1705(6) 0.2453(3) 0.018(2) Uani 1 1 d .
C11 C 0.5102(7) 0.2321(6) 0.2302(3) 0.027(3) Uani 1 1 d U
H11 H 0.5432 0.2709 0.2329 0.033 Uiso 1 1 calc R
C12 C 0.4383(7) 0.2369(6) 0.2112(3) 0.024(2) Uani 1 1 d U
H12 H 0.4236 0.2782 0.2007 0.029 Uiso 1 1 calc R
C13 C 0.3891(6) 0.1788(5) 0.2082(2) 0.0111(19) Uani 1 1 d U
C14 C 0.4091(6) 0.1170(6) 0.2234(3) 0.022(2) Uani 1 1 d .
H14 H 0.3746 0.0790 0.2215 0.026 Uiso 1 1 calc R
C15 C 0.4832(6) 0.1126(5) 0.2421(3) 0.022(2) Uani 1 1 d .
H15 H 0.4984 0.0710 0.2523 0.026 Uiso 1 1 calc R
C16 C 0.2737(5) 0.2415(5) 0.1800(2) 0.0117(19) Uani 1 1 d U
H16 H 0.2900 0.2862 0.1854 0.014 Uiso 1 1 calc R
C17 C 0.2692(6) 0.1295(5) 0.1765(3) 0.017(2) Uani 1 1 d .
H17 H 0.2822 0.0830 0.1790 0.020 Uiso 1 1 calc R
C18 C 0.9285(6) 0.0079(5) 0.0576(3) 0.021(2) Uani 1 1 d .
H18 H 0.8809 0.0104 0.0445 0.025 Uiso 1 1 calc R
C19 C 1.0391(6) -0.0297(5) 0.0805(3) 0.020(2) Uani 1 1 d .
H19 H 1.0829 -0.0578 0.0868 0.023 Uiso 1 1 calc R
C20 C 0.9762(6) -0.1113(5) 0.0399(3) 0.014(2) Uani 1 1 d U
C21 C 0.9815(6) -0.1119(5) 0.0048(3) 0.018(2) Uani 1 1 d .
H21 H 0.9821 -0.0707 -0.0075 0.022 Uiso 1 1 calc R
C22 C 0.9861(6) -0.1760(5) -0.0125(3) 0.019(2) Uani 1 1 d .
H22 H 0.9897 -0.1768 -0.0363 0.023 Uiso 1 1 calc R
C23 C 0.9855(6) -0.2372(5) 0.0055(3) 0.018(2) Uani 1 1 d .
C24 C 0.9772(6) -0.2363(6) 0.0407(3) 0.022(2) Uani 1 1 d .
H24 H 0.9745 -0.2776 0.0528 0.026 Uiso 1 1 calc R
C25 C 0.9728(6) -0.1732(5) 0.0584(3) 0.018(2) Uani 1 1 d .
H25 H 0.9677 -0.1726 0.0821 0.021 Uiso 1 1 calc R
C26 C 0.9964(7) -0.3043(5) -0.0141(3) 0.024(2) Uani 1 1 d .
H26A H 0.9536 -0.3073 -0.0314 0.028 Uiso 1 1 calc R
H26B H 1.0486 -0.3027 -0.0261 0.028 Uiso 1 1 calc R
C27 C 0.9940(6) -0.3680(5) 0.0072(3) 0.019(2) Uani 1 1 d .
C28 C 0.9228(7) -0.3991(6) 0.0161(3) 0.032(3) Uani 1 1 d .
H28 H 0.8739 -0.3807 0.0079 0.039 Uiso 1 1 calc R
C29 C 0.9193(7) -0.4568(7) 0.0367(3) 0.035(3) Uani 1 1 d .
H29 H 0.8695 -0.4783 0.0414 0.042 Uiso 1 1 calc R
C30 C 0.9919(6) -0.4819(5) 0.0503(2) 0.014(2) Uani 1 1 d U
C31 C 1.0650(7) -0.4521(6) 0.0421(3) 0.032(3) Uani 1 1 d .
H31 H 1.1138 -0.4704 0.0505 0.038 Uiso 1 1 calc R
C32 C 1.0660(7) -0.3944(6) 0.0213(4) 0.033(3) Uani 1 1 d .
H32 H 1.1157 -0.3727 0.0167 0.039 Uiso 1 1 calc R
C33 C 1.0572(6) -0.5783(5) 0.0838(3) 0.019(2) Uani 1 1 d U
H33 H 1.1114 -0.5677 0.0784 0.022 Uiso 1 1 calc R
C34 C 0.9263(7) -0.5750(6) 0.0871(3) 0.026(2) Uani 1 1 d U
H34 H 0.8720 -0.5614 0.0843 0.031 Uiso 1 1 calc R
C35 C 1.1899(6) 0.1596(5) 0.0538(3) 0.018(2) Uani 1 1 d .
H35 H 1.1963 0.1151 0.0452 0.022 Uiso 1 1 calc R
C36 C 1.1937(6) 0.2700(6) 0.0590(3) 0.019(2) Uani 1 1 d .
H36 H 1.2030 0.3166 0.0547 0.023 Uiso 1 1 calc R
C37 C 1.2468(6) 0.2248(5) 0.0034(3) 0.017(2) Uani 1 1 d U
C38 C 1.2279(6) 0.1754(5) -0.0209(3) 0.017(2) Uani 1 1 d .
H38 H 1.1993 0.1358 -0.0146 0.021 Uiso 1 1 calc R
C39 C 1.2517(6) 0.1853(5) -0.0546(3) 0.020(2) Uani 1 1 d .
H39 H 1.2401 0.1517 -0.0710 0.024 Uiso 1 1 calc R
C40 C 1.2931(6) 0.2453(5) -0.0642(3) 0.020(2) Uani 1 1 d .
C41 C 1.3139(7) 0.2925(5) -0.0390(3) 0.024(2) Uani 1 1 d .
H41 H 1.3430 0.3320 -0.0450 0.028 Uiso 1 1 calc R
C42 C 1.2920(6) 0.2821(6) -0.0050(3) 0.025(2) Uani 1 1 d .
H42 H 1.3079 0.3134 0.0119 0.029 Uiso 1 1 calc R
C43 C 1.3084(7) 0.2604(6) -0.1014(3) 0.027(3) Uani 1 1 d .
H43A H 1.3134 0.2175 -0.1141 0.032 Uiso 1 1 calc R
H43B H 1.3592 0.2860 -0.1039 0.032 Uiso 1 1 calc R
C44 C 1.2375(7) 0.3025(6) -0.1155(3) 0.025(2) Uani 1 1 d .
C45 C 1.1667(7) 0.2683(7) -0.1255(3) 0.035(3) Uani 1 1 d .
H45 H 1.1659 0.2203 -0.1265 0.042 Uiso 1 1 calc R
C46 C 1.0959(7) 0.3065(6) -0.1344(3) 0.030(3) Uani 1 1 d .
H46 H 1.0477 0.2838 -0.1404 0.037 Uiso 1 1 calc R
C47 C 1.0989(7) 0.3764(6) -0.1341(3) 0.026(3) Uani 1 1 d .
C48 C 1.1703(7) 0.4104(6) -0.1253(3) 0.031(3) Uani 1 1 d .
H48 H 1.1724 0.4584 -0.1257 0.037 Uiso 1 1 calc R
C49 C 1.2385(7) 0.3726(6) -0.1159(3) 0.027(3) Uani 1 1 d .
H49 H 1.2863 0.3958 -0.1096 0.032 Uiso 1 1 calc R
C50 C 0.9475(7) 0.4037(7) -0.1271(3) 0.033(3) Uani 1 1 d .
H50 H 0.9339 0.3658 -0.1136 0.040 Uiso 1 1 calc R
C51 C 1.0187(7) 0.4769(6) -0.1581(3) 0.028(3) Uani 1 1 d .
H51 H 1.0616 0.4996 -0.1692 0.033 Uiso 1 1 calc R
N1 N 1.0062(5) 0.1576(4) 0.1489(2) 0.0188(19) Uani 1 1 d .
N2 N 1.0074(5) 0.2280(4) 0.1538(2) 0.0201(19) Uani 1 1 d .
N3 N 0.8984(5) 0.1862(4) 0.1791(2) 0.0144(18) Uani 1 1 d .
N4 N 0.2053(5) 0.1541(4) 0.1604(2) 0.0124(17) Uani 1 1 d U
N5 N 0.2083(5) 0.2246(4) 0.1623(2) 0.0155(17) Uani 1 1 d .
N6 N 0.3134(5) 0.1834(4) 0.1890(2) 0.0144(18) Uani 1 1 d .
N7 N 1.0264(5) 0.0322(5) 0.0920(2) 0.022(2) Uani 1 1 d .
N8 N 0.9539(5) 0.0573(4) 0.0777(2) 0.0197(19) Uani 1 1 d .
N9 N 0.9791(5) -0.0476(4) 0.0581(2) 0.0161(18) Uani 1 1 d U
N10 N 1.0360(5) -0.6287(4) 0.1036(2) 0.0187(19) Uani 1 1 d .
N11 N 0.9494(5) -0.6270(5) 0.1059(3) 0.025(2) Uani 1 1 d .
N12 N 0.9917(5) -0.5426(4) 0.0720(2) 0.0144(17) Uani 1 1 d .
N13 N 1.1567(5) 0.1755(4) 0.0836(2) 0.0174(18) Uani 1 1 d .
N14 N 1.1592(5) 0.2456(4) 0.0872(2) 0.0184(18) Uani 1 1 d .
N15 N 1.2134(5) 0.2187(5) 0.0376(2) 0.0186(19) Uani 1 1 d .
N16 N 0.8963(5) 0.4535(4) -0.1358(2) 0.0158(17) Uani 1 1 d U
H16A H 0.8456 0.4574 -0.1300 0.019 Uiso 1 1 calc R
N17 N 0.9416(6) 0.4984(5) -0.1564(3) 0.030(2) Uani 1 1 d .
H17A H 0.9224 0.5345 -0.1665 0.036 Uiso 1 1 calc R
N18 N 1.0241(6) 0.4158(5) -0.1409(3) 0.027(2) Uani 1 1 d .
N19 N 0.2487(7) 0.9382(5) 0.2169(3) 0.032(2) Uani 1 1 d .
N20 N 0.8200(6) 0.9390(5) 0.1365(3) 0.032(2) Uani 1 1 d .
N21 N 0.1290(5) 0.7783(5) 0.1038(3) 0.026(2) Uani 1 1 d .
N22 N 0.7812(5) 0.0324(4) 0.9779(2) 0.0190(19) Uani 1 1 d .
O1 O 1.0999(5) 0.0146(4) 0.1682(2) 0.0275(18) Uani 1 1 d .
O2 O 1.2320(4) 0.0316(4) 0.10658(19) 0.0239(17) Uani 1 1 d .
O3 O 1.2204(5) 0.3811(4) 0.1314(2) 0.0265(18) Uani 1 1 d .
H0AA H 1.2657 0.3598 0.1272 0.040 Uiso 1 1 d R
H0AB H 1.2099 0.4090 0.1148 0.040 Uiso 1 1 d R
O4 O 1.0903(4) 0.3689(4) 0.1836(2) 0.0275(18) Uani 1 1 d .
O5 O 0.2168(8) 0.8828(5) 0.2207(3) 0.063(3) Uani 1 1 d .
O6 O 0.2867(8) 0.9651(6) 0.2423(3) 0.071(3) Uani 1 1 d .
O7 O 0.2552(5) 0.9682(4) 0.1886(2) 0.036(2) Uani 1 1 d .
O8 O 0.8437(6) 0.9763(5) 0.1606(3) 0.048(2) Uani 1 1 d .
O9 O 0.8717(5) 0.9092(5) 0.1173(3) 0.048(2) Uani 1 1 d .
O10 O 0.7443(5) 0.9278(5) 0.1313(3) 0.049(3) Uani 1 1 d .
O11 O 0.0885(5) 0.7796(5) 0.1307(2) 0.039(2) Uani 1 1 d .
O12 O 0.1421(5) 0.7223(5) 0.0885(3) 0.045(2) Uani 1 1 d .
O13 O 0.1545(5) 0.8349(4) 0.0913(2) 0.035(2) Uani 1 1 d .
O14 O 0.7435(5) 0.0548(4) 0.9518(2) 0.0327(19) Uani 1 1 d .
O15 O 0.7667(5) 0.0537(5) 1.0065(2) 0.042(2) Uani 1 1 d .
O16 O 0.8346(6) -0.0139(4) 0.9739(3) 0.045(2) Uani 1 1 d .
O17 O 0.0119(5) 0.8987(4) 0.1571(2) 0.041(2) Uani 1 1 d .
O18 O 0.9571(7) 0.3718(6) 0.2219(3) 0.065(3) Uani 1 1 d .
O19 O 0.6749(7) 0.9412(7) 0.1985(3) 0.076(4) Uani 1 1 d .
H19A H 0.7093 0.9548 0.2135 0.091 Uiso 1 1 d R
H19B H 0.7017 0.9276 0.1810 0.091 Uiso 1 1 d R
O20 O 0.9525(9) 0.9234(9) 0.2263(4) 0.034(4) Uani 0.50 1 d P
H4A H 1.0614 0.3912 0.1992 0.051 Uiso 1 1 d R
H4B H 1.1384 0.3683 0.1905 0.051 Uiso 1 1 d R
H18A H 0.9446 0.3703 0.2442 0.051 Uiso 1 1 d R
H18B H 0.9196 0.4000 0.2140 0.051 Uiso 1 1 d R
H17B H -0.0336 0.9013 0.1451 0.051 Uiso 1 1 d R
H17C H 0.0328 0.8619 0.1494 0.051 Uiso 1 1 d R
H1A H 1.1122 0.0117 0.1899 0.051 Uiso 1 1 d R
H1B H 1.0630 -0.0193 0.1657 0.051 Uiso 1 1 d R
H2A H 1.2258 0.0078 0.0883 0.051 Uiso 1 1 d R
H20 H 0.9556 0.9673 0.2267 0.051 Uiso 0.50 1 d PR
H2B H 1.2372 0.0016 0.1237 0.051 Uiso 1 1 d R

loop_
_atom_site_aniso_label
_atom_site_aniso_U_11
_atom_site_aniso_U_22
_atom_site_aniso_U_33
_atom_site_aniso_U_23
_atom_site_aniso_U_13
_atom_site_aniso_U_12
Cd1 0.0086(3) 0.0076(3) 0.0242(4) -0.0015(3) -0.0004(3) -0.0011(3)
Cd2 0.0109(3) 0.0119(4) 0.0221(4) 0.0013(3) 0.0006(3) 0.0000(3)
C1 0.012(5) 0.020(6) 0.032(6) 0.001(5) 0.005(4) -0.004(4)
C2 0.012(5) 0.022(6) 0.035(6) -0.003(5) 0.007(4) -0.001(4)
C3 0.009(4) 0.018(4) 0.018(4) 0.000(3) 0.000(3) -0.002(3)
C4 0.016(5) 0.017(6) 0.038(7) -0.003(5) 0.002(5) 0.002(4)
C5 0.008(5) 0.022(6) 0.036(6) -0.006(5) 0.003(4) 0.000(4)
C6 0.009(4) 0.022(4) 0.020(4) 0.000(3) -0.002(3) 0.002(3)
C7 0.014(5) 0.022(6) 0.039(7) 0.000(5) 0.005(5) -0.011(5)
C8 0.020(6) 0.018(6) 0.046(7) -0.010(5) 0.008(5) 0.004(5)
C9 0.006(5) 0.041(7) 0.021(5) 0.003(5) -0.002(4) -0.006(5)
C10 0.006(5) 0.026(6) 0.024(5) -0.001(4) 0.000(4) 0.002(4)
C11 0.023(4) 0.025(4) 0.033(4) 0.001(4) -0.003(4) -0.008(4)
C12 0.020(4) 0.021(4) 0.032(4) 0.004(3) -0.005(3) -0.002(3)
C13 0.008(3) 0.008(4) 0.018(4) -0.001(3) -0.002(3) -0.002(3)
C14 0.015(5) 0.017(5) 0.033(6) 0.000(5) -0.007(4) 0.000(4)
C15 0.012(5) 0.013(5) 0.040(7) 0.002(4) -0.006(4) 0.004(4)
C16 0.010(3) 0.005(3) 0.020(4) -0.001(3) 0.001(3) -0.004(3)
C17 0.005(4) 0.019(5) 0.026(5) -0.002(4) 0.001(4) 0.002(4)
C18 0.014(5) 0.010(5) 0.038(6) 0.002(4) -0.002(5) 0.000(4)
C19 0.008(5) 0.007(5) 0.043(7) -0.004(4) -0.004(4) 0.001(4)
C20 0.011(4) 0.009(4) 0.024(4) -0.003(3) -0.002(3) 0.001(3)
C21 0.015(5) 0.004(5) 0.035(6) 0.007(4) -0.002(4) 0.000(4)
C22 0.010(5) 0.018(5) 0.030(6) 0.002(4) 0.000(4) 0.003(4)
C23 0.012(5) 0.018(6) 0.025(6) 0.000(4) -0.005(4) -0.007(4)
C24 0.012(5) 0.017(6) 0.037(7) 0.000(5) -0.007(4) -0.009(4)
C25 0.016(5) 0.015(5) 0.023(5) 0.002(4) -0.002(4) -0.007(4)
C26 0.027(6) 0.014(5) 0.030(6) 0.000(5) -0.001(5) 0.000(5)
C27 0.019(5) 0.010(5) 0.027(6) -0.008(4) -0.003(4) 0.003(4)
C28 0.020(6) 0.017(6) 0.060(8) 0.014(6) -0.013(6) 0.003(5)
C29 0.010(5) 0.036(7) 0.059(8) 0.017(6) -0.005(5) -0.005(5)
C30 0.014(4) 0.008(4) 0.021(4) 0.001(3) -0.002(3) -0.002(3)
C31 0.010(5) 0.025(6) 0.061(8) 0.026(6) -0.001(5) 0.004(5)
C32 0.012(5) 0.017(6) 0.070(9) 0.017(6) 0.002(5) -0.001(5)
C33 0.013(4) 0.017(4) 0.027(4) 0.000(3) -0.003(3) 0.004(3)
C34 0.017(4) 0.026(4) 0.034(4) 0.005(4) 0.000(3) -0.001(3)
C35 0.018(5) 0.013(5) 0.024(5) -0.001(4) -0.001(4) 0.000(4)
C36 0.016(5) 0.017(5) 0.025(6) 0.005(4) 0.000(4) 0.006(4)
C37 0.012(4) 0.020(4) 0.020(4) 0.002(3) 0.000(3) 0.005(3)
C38 0.012(5) 0.010(5) 0.030(6) 0.001(4) 0.000(4) 0.002(4)
C39 0.016(5) 0.013(5) 0.032(6) -0.002(4) 0.000(5) 0.003(4)
C40 0.011(5) 0.015(5) 0.034(6) 0.003(4) 0.001(4) 0.009(4)
C41 0.019(5) 0.013(5) 0.039(7) 0.001(5) 0.000(5) 0.002(4)
C42 0.014(5) 0.031(6) 0.028(6) -0.004(5) -0.004(4) 0.001(5)
C43 0.016(5) 0.032(7) 0.033(6) 0.002(5) 0.004(5) 0.012(5)
C44 0.017(5) 0.035(6) 0.024(6) 0.006(5) 0.004(4) 0.002(5)
C45 0.028(7) 0.033(7) 0.044(7) 0.000(6) -0.007(6) 0.009(6)
C46 0.020(6) 0.018(6) 0.053(8) -0.005(5) -0.005(5) 0.005(5)
C47 0.016(5) 0.024(6) 0.038(7) 0.002(5) -0.007(5) 0.008(5)
C48 0.036(7) 0.011(5) 0.047(7) -0.004(5) -0.003(6) -0.002(5)
C49 0.016(5) 0.027(6) 0.039(7) 0.004(5) 0.000(5) -0.001(5)
C50 0.013(5) 0.045(8) 0.042(7) 0.003(6) 0.002(5) -0.019(5)
C51 0.016(5) 0.025(6) 0.042(7) 0.003(5) -0.003(5) 0.007(5)
N1 0.010(4) 0.009(4) 0.037(5) -0.005(4) 0.006(4) 0.000(3)
N2 0.007(4) 0.018(4) 0.035(5) -0.002(4) 0.003(4) -0.006(4)
N3 0.007(4) 0.009(4) 0.027(5) 0.000(3) 0.002(3) -0.004(3)
N4 0.009(3) 0.008(3) 0.020(3) -0.002(3) -0.002(3) -0.004(3)
N5 0.007(4) 0.013(4) 0.027(5) 0.000(4) -0.004(3) -0.003(3)
N6 0.009(4) 0.007(4) 0.027(5) -0.001(3) -0.001(3) -0.002(3)
N7 0.013(4) 0.021(5) 0.030(5) -0.006(4) -0.006(4) 0.000(4)
N8 0.011(4) 0.016(5) 0.032(5) 0.002(4) -0.009(4) -0.001(4)
N9 0.016(3) 0.008(3) 0.024(4) 0.002(3) -0.002(3) -0.002(3)
N10 0.016(4) 0.012(4) 0.028(5) 0.002(4) -0.002(4) -0.002(4)
N11 0.011(4) 0.022(5) 0.043(6) 0.003(4) 0.000(4) 0.002(4)
N12 0.011(4) 0.002(4) 0.029(5) 0.000(3) 0.003(3) 0.000(3)
N13 0.011(4) 0.010(4) 0.031(5) 0.002(4) -0.002(4) -0.003(3)
N14 0.020(4) 0.008(4) 0.028(5) 0.001(3) -0.004(4) 0.006(4)
N15 0.013(4) 0.023(5) 0.020(4) 0.000(4) -0.002(3) 0.001(4)
N16 0.0157(19) 0.0141(19) 0.0176(19) 0.0003(10) -0.0004(10) 0.0000(10)
N17 0.027(5) 0.020(5) 0.043(6) -0.002(4) -0.001(4) 0.010(4)
N18 0.016(5) 0.018(5) 0.047(6) -0.004(4) -0.002(4) -0.001(4)
N19 0.042(6) 0.023(6) 0.031(6) -0.006(4) 0.002(5) 0.002(5)
N20 0.025(5) 0.023(5) 0.047(6) -0.003(5) 0.003(5) 0.003(4)
N21 0.011(4) 0.016(5) 0.051(6) 0.002(4) -0.006(4) 0.002(4)
N22 0.013(4) 0.009(4) 0.035(5) -0.006(4) 0.002(4) -0.002(4)
O1 0.024(4) 0.019(4) 0.040(5) 0.009(3) -0.004(3) -0.001(3)
O2 0.015(4) 0.025(4) 0.032(4) -0.002(3) -0.001(3) 0.005(3)
O3 0.017(4) 0.018(4) 0.044(5) 0.002(3) 0.004(3) -0.006(3)
O4 0.015(4) 0.029(4) 0.039(5) -0.009(4) 0.003(3) 0.009(3)
O5 0.104(10) 0.024(5) 0.061(7) -0.002(5) 0.015(6) -0.019(6)
O6 0.074(8) 0.066(8) 0.074(8) -0.022(6) -0.005(7) -0.004(7)
O7 0.039(5) 0.021(4) 0.047(5) 0.006(4) 0.003(4) 0.016(4)
O8 0.044(6) 0.042(6) 0.059(6) -0.022(5) 0.004(5) -0.003(5)
O9 0.029(5) 0.057(6) 0.057(6) -0.015(5) 0.010(4) 0.002(5)
O10 0.017(4) 0.041(6) 0.089(8) -0.010(5) -0.001(5) 0.005(4)
O11 0.031(5) 0.041(5) 0.046(6) 0.001(4) 0.002(4) -0.005(4)
O12 0.022(4) 0.033(5) 0.080(7) -0.011(5) 0.014(4) -0.002(4)
O13 0.021(4) 0.023(4) 0.060(6) 0.009(4) -0.008(4) -0.010(4)
O14 0.023(4) 0.034(5) 0.041(5) 0.001(4) -0.008(4) 0.001(4)
O15 0.030(5) 0.052(6) 0.045(6) -0.013(5) -0.002(4) 0.007(4)
O16 0.037(5) 0.016(4) 0.083(7) -0.018(4) -0.006(5) 0.013(4)
O17 0.031(5) 0.028(5) 0.063(6) -0.001(4) 0.004(4) -0.010(4)
O18 0.058(7) 0.058(7) 0.077(8) 0.006(6) 0.014(6) 0.006(6)
O19 0.047(7) 0.107(10) 0.072(8) 0.007(7) 0.009(6) 0.023(7)
O20 0.013(7) 0.066(13) 0.023(8) 0.006(8) -0.001(6) 0.006(8)

loop_
_atom_type_symbol
_atom_type_description
_atom_type_scat_dispersion_real
_atom_type_scat_dispersion_imag
_atom_type_scat_source
C C 0.0033 0.0016 'International Tables Vol C Tables 4.2.6.8 and 6.1.1.4'
H H 0.0000 0.0000 'International Tables Vol C Tables 4.2.6.8 and 6.1.1.4'
Cd Cd -0.8075 1.2024 'International Tables Vol C Tables 4.2.6.8 and 6.1.1.4'
N N 0.0061 0.0033 'International Tables Vol C Tables 4.2.6.8 and 6.1.1.4'
O O 0.0106 0.0060 'International Tables Vol C Tables 4.2.6.8 and 6.1.1.4'

loop_
_geom_angle_atom_site_label_1
_geom_angle_atom_site_label_2
_geom_angle_atom_site_label_3
_geom_angle
_geom_angle_site_symmetry_1
_geom_angle_site_symmetry_3
N7 Cd1 O1 89.6(3) . .
N7 Cd1 N4 177.4(3) . 1_655
O1 Cd1 N4 87.8(3) . 1_655
N7 Cd1 N13 99.0(3) . .
O1 Cd1 N13 168.9(3) . .
N4 Cd1 N13 83.6(3) 1_655 .
N7 Cd1 N1 91.4(3) . .
O1 Cd1 N1 88.6(3) . .
N4 Cd1 N1 88.7(3) 1_655 .
N13 Cd1 N1 98.1(3) . .
N7 Cd1 O2 94.2(3) . .
O1 Cd1 O2 87.8(3) . .
N4 Cd1 O2 85.6(3) 1_655 .
N13 Cd1 O2 84.6(3) . .
N1 Cd1 O2 173.3(3) . .
O4 Cd2 N10 90.9(3) . 1_565
O4 Cd2 N2 90.2(3) . .
N10 Cd2 N2 96.0(3) 1_565 .
O4 Cd2 O3 79.5(3) . .
N10 Cd2 O3 87.9(3) 1_565 .
N2 Cd2 O3 169.1(3) . .
O4 Cd2 N14 169.1(3) . .
N10 Cd2 N14 88.4(3) 1_565 .
N2 Cd2 N14 100.7(3) . .
O3 Cd2 N14 89.5(3) . .
O4 Cd2 N5 98.3(3) . 1_655
N10 Cd2 N5 169.3(3) 1_565 1_655
N2 Cd2 N5 89.4(3) . 1_655
O3 Cd2 N5 88.4(3) . 1_655
N14 Cd2 N5 81.5(3) . 1_655
O4 Cd2 H4B 19.4 . .
N10 Cd2 H4B 104.9 1_565 .
N2 Cd2 H4B 101.8 . .
O3 Cd2 H4B 67.3 . .
N14 Cd2 H4B 152.3 . .
N5 Cd2 H4B 82.9 1_655 .
N2 C1 N3 109.4(9) . .
N2 C1 H1 125.3 . .
N3 C1 H1 125.3 . .
N1 C2 N3 110.4(9) . .
N1 C2 H2 124.8 . .
N3 C2 H2 124.8 . .
C4 C3 C8 121.8(10) . .
C4 C3 N3 119.0(9) . .
C8 C3 N3 119.2(9) . .
C3 C4 C5 119.4(10) . .
C3 C4 H4 120.3 . .
C5 C4 H4 120.3 . .
C6 C5 C4 119.6(10) . .
C6 C5 H5 120.2 . .
C4 C5 H5 120.2 . .
C7 C6 C5 119.5(9) . .
C7 C6 C9 119.9(10) . .
C5 C6 C9 120.6(9) . .
C8 C7 C6 119.7(10) . .
C8 C7 H7 120.1 . .
C6 C7 H7 120.1 . .
C3 C8 C7 120.0(10) . .
C3 C8 H8 120.0 . .
C7 C8 H8 120.0 . .
C10 C9 C6 112.0(8) . .
C10 C9 H9A 109.2 . .
C6 C9 H9A 109.2 . .
C10 C9 H9B 109.2 . .
C6 C9 H9B 109.2 . .
H9A C9 H9B 107.9 . .
C11 C10 C15 119.6(9) . .
C11 C10 C9 119.0(10) . .
C15 C10 C9 121.4(10) . .
C10 C11 C12 121.1(10) . .
C10 C11 H11 119.5 . .
C12 C11 H11 119.5 . .
C13 C12 C11 118.5(10) . .
C13 C12 H12 120.8 . .
C11 C12 H12 120.8 . .
C14 C13 C12 122.3(9) . .
C14 C13 N6 118.6(8) . .
C12 C13 N6 119.1(8) . .
C13 C14 C15 118.6(10) . .
C13 C14 H14 120.7 . .
C15 C14 H14 120.7 . .
C10 C15 C14 120.0(10) . .
C10 C15 H15 120.0 . .
C14 C15 H15 120.0 . .
N5 C16 N6 108.7(8) . .
N5 C16 H16 125.6 . .
N6 C16 H16 125.6 . .
N4 C17 N6 108.4(9) . .
N4 C17 H17 125.8 . .
N6 C17 H17 125.8 . .
N8 C18 N9 112.3(9) . .
N8 C18 H18 123.8 . .
N9 C18 H18 123.8 . .
N7 C19 N9 110.1(9) . .
N7 C19 H19 125.0 . .
N9 C19 H19 125.0 . .
C21 C20 C25 120.5(9) . .
C21 C20 N9 120.1(9) . .
C25 C20 N9 119.3(9) . .
C20 C21 C22 119.1(9) . .
C20 C21 H21 120.4 . .
C22 C21 H21 120.4 . .
C23 C22 C21 120.8(10) . .
C23 C22 H22 119.6 . .
C21 C22 H22 119.6 . .
C24 C23 C22 119.7(10) . .
C24 C23 C26 121.6(9) . .
C22 C23 C26 118.7(9) . .
C23 C24 C25 120.3(10) . .
C23 C24 H24 119.8 . .
C25 C24 H24 119.8 . .
C20 C25 C24 119.5(10) . .
C20 C25 H25 120.3 . .
C24 C25 H25 120.3 . .
C27 C26 C23 115.2(9) . .
C27 C26 H26A 108.5 . .
C23 C26 H26A 108.5 . .
C27 C26 H26B 108.5 . .
C23 C26 H26B 108.5 . .
H26A C26 H26B 107.5 . .
C28 C27 C32 117.3(10) . .
C28 C27 C26 122.4(10) . .
C32 C27 C26 120.1(10) . .
C27 C28 C29 123.1(10) . .
C27 C28 H28 118.4 . .
C29 C28 H28 118.4 . .
C28 C29 C30 118.2(10) . .
C28 C29 H29 120.9 . .
C30 C29 H29 120.9 . .
C31 C30 C29 120.7(9) . .
C31 C30 N12 118.8(9) . .
C29 C30 N12 120.4(9) . .
C30 C31 C32 119.4(10) . .
C30 C31 H31 120.3 . .
C32 C31 H31 120.3 . .
C31 C32 C27 121.2(10) . .
C31 C32 H32 119.4 . .
C27 C32 H32 119.4 . .
N10 C33 N12 112.2(9) . .
N10 C33 H33 123.9 . .
N12 C33 H33 123.9 . .
N11 C34 N12 111.8(10) . .
N11 C34 H34 124.1 . .
N12 C34 H34 124.1 . .
N13 C35 N15 109.2(9) . .
N13 C35 H35 125.4 . .
N15 C35 H35 125.4 . .
N14 C36 N15 110.9(9) . .
N14 C36 H36 124.6 . .
N15 C36 H36 124.6 . .
C42 C37 C38 121.1(10) . .
C42 C37 N15 119.4(9) . .
C38 C37 N15 119.4(9) . .
C37 C38 C39 119.6(10) . .
C37 C38 H38 120.2 . .
C39 C38 H38 120.2 . .
C38 C39 C40 120.3(10) . .
C38 C39 H39 119.9 . .
C40 C39 H39 119.9 . .
C41 C40 C39 118.7(10) . .
C41 C40 C43 121.0(10) . .
C39 C40 C43 120.1(10) . .
C40 C41 C42 121.2(10) . .
C40 C41 H41 119.4 . .
C42 C41 H41 119.4 . .
C37 C42 C41 119.0(10) . .
C37 C42 H42 120.5 . .
C41 C42 H42 120.5 . .
C40 C43 C44 109.2(8) . .
C40 C43 H43A 109.8 . .
C44 C43 H43A 109.8 . .
C40 C43 H43B 109.8 . .
C44 C43 H43B 109.8 . .
H43A C43 H43B 108.3 . .
C49 C44 C45 118.9(11) . .
C49 C44 C43 122.2(11) . .
C45 C44 C43 118.6(11) . .
C44 C45 C46 119.9(12) . .
C44 C45 H45 120.0 . .
C46 C45 H45 120.0 . .
C47 C46 C45 119.4(11) . .
C47 C46 H46 120.3 . .
C45 C46 H46 120.3 . .
C46 C47 C48 120.6(10) . .
C46 C47 N18 119.3(10) . .
C48 C47 N18 119.9(10) . .
C47 C48 C49 119.5(10) . .
C47 C48 H48 120.3 . .
C49 C48 H48 120.3 . .
C44 C49 C48 121.6(11) . .
C44 C49 H49 119.2 . .
C48 C49 H49 119.2 . .
N16 C50 N18 110.3(10) . .
N16 C50 H50 124.8 . .
N18 C50 H50 124.8 . .
N17 C51 N18 108.0(10) . .
N17 C51 H51 126.0 . .
N18 C51 H51 126.0 . .
C2 N1 N2 106.9(8) . .
C2 N1 Cd1 128.4(7) . .
N2 N1 Cd1 124.2(6) . .
C1 N2 N1 107.6(8) . .
C1 N2 Cd2 127.1(7) . .
N1 N2 Cd2 125.0(6) . .
C2 N3 C1 105.7(8) . .
C2 N3 C3 128.1(8) . .
C1 N3 C3 126.1(8) . .
C17 N4 N5 108.0(8) . .
C17 N4 Cd1 127.5(7) . 1_455
N5 N4 Cd1 123.4(6) . 1_455
C16 N5 N4 107.8(8) . .
C16 N5 Cd2 126.5(6) . 1_455
N4 N5 Cd2 125.7(6) . 1_455
C16 N6 C17 107.0(8) . .
C16 N6 C13 126.7(8) . .
C17 N6 C13 126.2(8) . .
C19 N7 N8 108.6(8) . .
C19 N7 Cd1 125.6(7) . .
N8 N7 Cd1 125.4(6) . .
C18 N8 N7 104.7(8) . .
C18 N9 C19 104.3(8) . .
C18 N9 C20 131.3(9) . .
C19 N9 C20 124.4(8) . .
C33 N10 N11 106.8(8) . .
C33 N10 Cd2 130.1(7) . 1_545
N11 N10 Cd2 122.4(6) . 1_545
C34 N11 N10 105.7(9) . .
C33 N12 C34 103.5(8) . .
C33 N12 C30 127.8(8) . .
C34 N12 C30 128.6(8) . .
C35 N13 N14 108.0(8) . .
C35 N13 Cd1 124.3(7) . .
N14 N13 Cd1 127.3(6) . .
C36 N14 N13 106.5(8) . .
C36 N14 Cd2 131.4(7) . .
N13 N14 Cd2 122.1(6) . .
C36 N15 C35 105.4(8) . .
C36 N15 C37 127.3(9) . .
C35 N15 C37 127.1(9) . .
C50 N16 N17 105.6(8) . .
C50 N16 H16A 127.2 . .
N17 N16 H16A 127.2 . .
C51 N17 N16 109.6(9) . .
C51 N17 H17A 125.2 . .
N16 N17 H17A 125.2 . .
C51 N18 C50 106.4(10) . .
C51 N18 C47 126.6(10) . .
C50 N18 C47 126.5(10) . .
O5 N19 O7 124.0(11) . .
O5 N19 O6 118.6(12) . .
O7 N19 O6 116.9(11) . .
O8 N20 O9 120.2(10) . .
O8 N20 O10 121.4(10) . .
O9 N20 O10 118.4(10) . .
O11 N21 O12 120.6(10) . .
O11 N21 O13 118.8(10) . .
O12 N21 O13 120.5(10) . .
O15 N22 O16 119.4(10) . .
O15 N22 O14 121.9(9) . .
O16 N22 O14 118.7(9) . .
Cd1 O1 H1A 137.1 . .
Cd1 O1 H1B 118.8 . .
H1A O1 H1B 102.3 . .
Cd1 O2 H2A 115.4 . .
Cd1 O2 H2B 100.8 . .
H2A O2 H2B 106.6 . .
Cd2 O3 H0AA 109.7 . .
Cd2 O3 H0AB 110.0 . .
H0AA O3 H0AB 108.9 . .
Cd2 O4 H4A 157.5 . .
Cd2 O4 H4B 95.2 . .
H4A O4 H4B 106.6 . .
H17B O17 H17C 101.6 . .
H18A O18 H18B 101.8 . .
H19A O19 H19B 107.7 . .

loop_
_geom_bond_atom_site_label_1
_geom_bond_atom_site_label_2
_geom_bond_distance
_geom_bond_site_symmetry_2
Cd1 N7 2.266(8) .
Cd1 O1 2.301(7) .
Cd1 N4 2.335(8) 1_655
Cd1 N13 2.346(8) .
Cd1 N1 2.351(8) .
Cd1 O2 2.369(7) .
Cd2 O4 2.267(8) .
Cd2 N10 2.275(8) 1_565
Cd2 N2 2.332(8) .
Cd2 O3 2.334(7) .
Cd2 N14 2.340(9) .
Cd2 N5 2.346(8) 1_655
Cd2 H4B 2.4832 .
C1 N2 1.317(13) .
C1 N3 1.365(13) .
C1 H1 0.9300 .
C2 N1 1.319(13) .
C2 N3 1.342(13) .
C2 H2 0.9300 .
C3 C4 1.356(14) .
C3 C8 1.359(15) .
C3 N3 1.464(12) .
C4 C5 1.405(14) .
C4 H4 0.9300 .
C5 C6 1.390(15) .
C5 H5 0.9300 .
C6 C7 1.389(15) .
C6 C9 1.524(14) .
C7 C8 1.387(15) .
C7 H7 0.9300 .
C8 H8 0.9300 .
C9 C10 1.517(13) .
C9 H9A 0.9700 .
C9 H9B 0.9700 .
C10 C11 1.383(15) .
C10 C15 1.394(15) .
C11 C12 1.389(15) .
C11 H11 0.9300 .
C12 C13 1.387(14) .
C12 H12 0.9300 .
C13 C14 1.372(14) .
C13 N6 1.446(12) .
C14 C15 1.412(14) .
C14 H14 0.9300 .
C15 H15 0.9300 .
C16 N5 1.310(12) .
C16 N6 1.344(12) .
C16 H16 0.9300 .
C17 N4 1.305(12) .
C17 N6 1.357(13) .
C17 H17 0.9300 .
C18 N8 1.302(13) .
C18 N9 1.354(13) .
C18 H18 0.9300 .
C19 N7 1.296(13) .
C19 N9 1.354(13) .
C19 H19 0.9300 .
C20 C21 1.369(15) .
C20 C25 1.398(14) .
C20 N9 1.424(12) .
C21 C22 1.413(14) .
C21 H21 0.9300 .
C22 C23 1.376(14) .
C22 H22 0.9300 .
C23 C24 1.376(15) .
C23 C26 1.516(14) .
C24 C25 1.402(15) .
C24 H24 0.9300 .
C25 H25 0.9300 .
C26 C27 1.487(14) .
C26 H26A 0.9700 .
C26 H26B 0.9700 .
C27 C28 1.351(16) .
C27 C32 1.394(15) .
C28 C29 1.377(16) .
C28 H28 0.9300 .
C29 C30 1.382(15) .
C29 H29 0.9300 .
C30 C31 1.362(14) .
C30 N12 1.447(12) .
C31 C32 1.379(15) .
C31 H31 0.9300 .
C32 H32 0.9300 .
C33 N10 1.290(13) .
C33 N12 1.352(13) .
C33 H33 0.9300 .
C34 N11 1.299(14) .
C34 N12 1.370(13) .
C34 H34 0.9300 .
C35 N13 1.317(13) .
C35 N15 1.361(13) .
C35 H35 0.9300 .
C36 N14 1.319(13) .
C36 N15 1.337(13) .
C36 H36 0.9300 .
C37 C42 1.371(15) .
C37 C38 1.379(14) .
C37 N15 1.441(13) .
C38 C39 1.384(15) .
C38 H38 0.9300 .
C39 C40 1.393(15) .
C39 H39 0.9300 .
C40 C41 1.382(15) .
C40 C43 1.497(15) .
C41 C42 1.386(16) .
C41 H41 0.9300 .
C42 H42 0.9300 .
C43 C44 1.516(15) .
C43 H43A 0.9700 .
C43 H43B 0.9700 .
C44 C49 1.357(16) .
C44 C45 1.387(17) .
C45 C46 1.413(16) .
C45 H45 0.9300 .
C46 C47 1.353(16) .
C46 H46 0.9300 .
C47 C48 1.380(16) .
C47 N18 1.463(13) .
C48 C49 1.380(16) .
C48 H48 0.9300 .
C49 H49 0.9300 .
C50 N16 1.319(15) .
C50 N18 1.379(14) .
C50 H50 0.9300 .
C51 N17 1.325(14) .
C51 N18 1.362(15) .
C51 H51 0.9300 .
N1 N2 1.375(12) .
N4 N5 1.367(11) .
N4 Cd1 2.335(8) 1_455
N5 Cd2 2.346(8) 1_455
N7 N8 1.394(11) .
N10 N11 1.413(12) .
N10 Cd2 2.275(8) 1_545
N13 N14 1.366(12) .
N16 N17 1.395(13) .
N16 H16A 0.8600 .
N17 H17A 0.8600 .
N19 O5 1.201(13) .
N19 O7 1.250(13) .
N19 O6 1.279(15) .
N20 O8 1.243(13) .
N20 O9 1.265(13) .
N20 O10 1.270(13) .
N21 O11 1.237(13) .
N21 O12 1.256(12) .
N21 O13 1.270(12) .
N22 O15 1.210(12) .
N22 O16 1.260(11) .
N22 O14 1.265(12) .
O1 H1A 0.8687 .
O1 H1B 0.8940 .
O2 H2A 0.8523 .
O2 H2B 0.8876 .
O3 H0AA 0.8610 .
O3 H0AB 0.8607 .
O4 H4A 0.8829 .
O4 H4B 0.8281 .
O17 H17B 0.8774 .
O17 H17C 0.8451 .
O18 H18A 0.8926 .
O18 H18B 0.8767 .
O19 H19A 0.8501 .
O19 H19B 0.8502 .
O20 H20 0.8501 .

loop_
_geom_hbond_atom_site_label_D
_geom_hbond_atom_site_label_H
_geom_hbond_atom_site_label_A
_geom_hbond_distance_DH
_geom_hbond_distance_HA
_geom_hbond_distance_DA
_geom_hbond_angle_DHA
_geom_hbond_site_symmetry_A
O19 H19B O10 0.85 2.06 2.861(16) 157.8 .
O18 H18B O19 0.88 1.83 2.695(17) 166.4 7_755
O17 H17C O11 0.85 1.97 2.817(13) 176.2 .
O17 H17B O9 0.88 1.89 2.767(13) 176.9 1_455
O4 H4A O18 0.88 1.95 2.634(13) 133.1 .
O2 H2A O14 0.85 2.04 2.849(11) 158.4 5_756
O1 H1B O17 0.89 1.82 2.696(11) 164.7 1_645
N17 H17A O4 0.86 1.99 2.825(13) 162.0 5_765
N16 H16A O2 0.86 2.07 2.924(11) 169.1 3_455
